data_1543145
loop_
_publ_author_name
'Bouzid, Mouna'
'Hrizi, Chakib'
'Kammoun, Majed'

_publ_section_title
;
 1,2,3,3-Tetramethyl-7-nitro-3,4-dihydroisoquinolinium tetrafluoroborate
;
_journal_coeditor_code BG4001
_journal_issue 4
_journal_name_full IUCrData
_journal_page_first x160619
_journal_paper_doi 10.1107/S2414314616006192
_journal_volume 1
_journal_year 2016
_chemical_formula_iupac 'C13 H17 N2 O2 +, B F4 -'
_chemical_formula_moiety 'C13 H17 N2 O2 +, B F4 -'
_chemical_formula_sum 'C13 H17 B F4 N2 O2'
_chemical_formula_weight 320.09
_chemical_name_systematic
;
1,2,3,3-Tetramethyl-7-nitro-3,4-dihydroisoquinolinium tetrafluoroborate
;
_space_group_crystal_system monoclinic
_space_group_IT_number 14
_space_group_name_Hall '-P 2ybc'
_space_group_name_H-M_alt 'P 1 21/c 1'
_symmetry_space_group_name_Hall '-P 2ybc'
_symmetry_space_group_name_H-M 'P 1 21/c 1'
_atom_sites_solution_hydrogens geom
_audit_creation_method SHELXL-2014
_cell_angle_alpha 90
_cell_angle_beta 96.0730(10)
_cell_angle_gamma 90
_cell_formula_units_Z 4
_cell_length_a 7.7265(2)
_cell_length_b 13.4792(4)
_cell_length_c 14.5827(3)
_cell_measurement_reflns_used 1794
_cell_measurement_temperature 296(2)
_cell_measurement_theta_max 22.62
_cell_measurement_theta_min 2.92
_cell_volume 1510.22(7)
_computing_cell_refinement
;
SAINT (Bruker, 1998)
;
_computing_data_collection
;
SMART (Bruker, 1998)
;
_computing_data_reduction
;
SAINT (Bruker, 1998)
;
_computing_molecular_graphics
;
ORTEP-3 for Windows (Farrugia, 2012)
;
_computing_structure_refinement
;
SHELXL2014 (Sheldrick, 2015)
;
_computing_structure_solution
;
SHELXS97 (Sheldrick, 2008)
;
_diffrn_ambient_temperature 296(2)
_diffrn_measured_fraction_theta_full 0.993
_diffrn_measured_fraction_theta_max 0.993
_diffrn_measurement_device_type 'Bruker SMART CCD area-detector'
_diffrn_measurement_method '\f and \w'
_diffrn_radiation_type MoK\a
_diffrn_radiation_wavelength 0.71073
_diffrn_reflns_av_R_equivalents 0.0254
_diffrn_reflns_limit_h_max 9
_diffrn_reflns_limit_h_min -9
_diffrn_reflns_limit_k_max 16
_diffrn_reflns_limit_k_min -11
_diffrn_reflns_limit_l_max 17
_diffrn_reflns_limit_l_min -17
_diffrn_reflns_number 6335
_diffrn_reflns_theta_full 25.242
_diffrn_reflns_theta_max 25.351
_diffrn_reflns_theta_min 3.475
_exptl_absorpt_coefficient_mu 0.126
_exptl_absorpt_correction_T_max 0.983
_exptl_absorpt_correction_T_min 0.964
_exptl_absorpt_correction_type multi-scan
_exptl_absorpt_process_details
;
(SADABS; Sheldrick, 2008)
;
_exptl_crystal_colour Colourless
_exptl_crystal_density_diffrn 1.408
_exptl_crystal_density_method 'not measured'
_exptl_crystal_description prism
_exptl_crystal_F_000 664
_exptl_crystal_size_max 0.37
_exptl_crystal_size_mid 0.33
_exptl_crystal_size_min 0.22
_refine_diff_density_max 0.776
_refine_diff_density_min -0.467
_refine_ls_extinction_method none
_refine_ls_goodness_of_fit_ref 1.045
_refine_ls_hydrogen_treatment constr
_refine_ls_matrix_type full
_refine_ls_number_parameters 203
_refine_ls_number_reflns 2770
_refine_ls_number_restraints 0
_refine_ls_restrained_S_all 1.045
_refine_ls_R_factor_all 0.0938
_refine_ls_R_factor_gt 0.0680
_refine_ls_shift/su_max 0.000
_refine_ls_shift/su_mean 0.000
_refine_ls_structure_factor_coef Fsqd
_refine_ls_weighting_details 'w=1/[\s^2^(Fo^2^)+(0.1509P)^2^+0.3904P] where P=(Fo^2^+2Fc^2^)/3'
_refine_ls_weighting_scheme calc
_refine_ls_wR_factor_gt 0.2189
_refine_ls_wR_factor_ref 0.2440
_reflns_number_gt 1794
_reflns_number_total 2752
_reflns_threshold_expression 'I > 2\s(I)'
_cod_data_source_file bg4001sup1.cif
_cod_data_source_block I
_cod_database_code 1543145
_shelx_space_group_comment
;
The symmetry employed for this shelxl refinement is uniquely defined
by the following loop, which should always be used as a source of
symmetry information in preference to the above space-group names.
They are only intended as comments.
;
_shelxl_version_number 2014/6

loop_
_space_group_symop_operation_xyz
'x, y, z'
'-x, y+1/2, -z+1/2'
'-x, -y, -z'
'x, -y-1/2, z-1/2'

loop_
_atom_site_type_symbol
_atom_site_label
_atom_site_fract_x
_atom_site_fract_y
_atom_site_fract_z
_atom_site_U_iso_or_equiv
_atom_site_adp_type
_atom_site_calc_flag
_atom_site_occupancy
B B1 0.2682(5) 0.5714(3) 0.8190(3) 0.0555(10) Uani d 1
F F1 0.3487(4) 0.5895(3) 0.74005(18) 0.1084(10) Uani d 1
F F2 0.3127(4) 0.4785(2) 0.8479(2) 0.1080(10) Uani d 1
F F3 0.1023(4) 0.5791(3) 0.8052(4) 0.191(2) Uani d 1
F F4 0.3427(5) 0.6376(2) 0.88258(18) 0.1151(11) Uani d 1
O O1 0.8422(5) 0.6099(3) 0.37772(18) 0.0962(11) Uani d 1
O O2 0.9054(5) 0.7123(3) 0.4856(2) 0.1028(12) Uani d 1
N N1 0.8482(4) 0.6332(3) 0.4566(2) 0.0636(8) Uani d 1
N N2 0.7341(3) 0.48461(19) 0.83658(15) 0.0406(6) Uani d 1
C C1 0.7342(3) 0.5531(2) 0.77464(18) 0.0378(7) Uani d 1
C C3 0.7267(4) 0.3756(2) 0.8128(2) 0.0468(8) Uani d 1
C C4 0.6195(4) 0.3635(2) 0.7200(2) 0.0485(8) Uani d 1
H H4A 0.6279 0.2953 0.6996 0.073 Uiso calc 1
H H4B 0.4983 0.3770 0.7270 0.073 Uiso calc 1
C C5 0.6784(4) 0.4035(3) 0.5566(2) 0.0505(8) Uani d 1
H H5 0.6421 0.3402 0.5377 0.061 Uiso calc 1
C C6 0.7323(4) 0.4693(3) 0.4932(2) 0.0536(8) Uani d 1
H H6 0.7312 0.4518 0.4315 0.064 Uiso calc 1
C C7 0.7881(4) 0.5620(3) 0.52354(19) 0.0474(8) Uani d 1
C C8 0.7896(4) 0.5919(2) 0.6134(2) 0.0440(7) Uani d 1
H H8 0.8275 0.6550 0.6317 0.053 Uiso calc 1
C C9 0.7324(3) 0.5249(2) 0.67690(18) 0.0377(7) Uani d 1
C C10 0.6776(3) 0.4307(2) 0.64861(19) 0.0414(7) Uani d 1
C C11 0.9148(4) 0.3407(3) 0.8092(3) 0.0645(10) Uani d 1
H H11A 0.9654 0.3758 0.7614 0.097 Uiso calc 1
H H11B 0.9157 0.2708 0.7967 0.097 Uiso calc 1
H H11C 0.9811 0.3536 0.8675 0.097 Uiso calc 1
C C12 0.6383(5) 0.3166(3) 0.8838(2) 0.0675(10) Uani d 1
H H12A 0.6206 0.2495 0.8628 0.101 Uiso calc 1
H H12B 0.5279 0.3463 0.8918 0.101 Uiso calc 1
H H12C 0.7105 0.3168 0.9415 0.101 Uiso calc 1
C C13 0.7541(5) 0.5110(3) 0.9354(2) 0.0617(10) Uani d 1
H H13A 0.8347 0.5651 0.9455 0.093 Uiso calc 1
H H13B 0.7975 0.4548 0.9711 0.093 Uiso calc 1
H H13C 0.6433 0.5304 0.9538 0.093 Uiso calc 1
C C14 0.7380(4) 0.6597(2) 0.8001(2) 0.0508(8) Uani d 1
H H14A 0.6595 0.6712 0.8458 0.076 Uiso calc 1
H H14B 0.7030 0.6990 0.7464 0.076 Uiso calc 1
H H14C 0.8538 0.6779 0.8246 0.076 Uiso calc 1

loop_
_atom_site_aniso_label
_atom_site_aniso_U_11
_atom_site_aniso_U_22
_atom_site_aniso_U_33
_atom_site_aniso_U_12
_atom_site_aniso_U_13
_atom_site_aniso_U_23
B1 0.051(2) 0.057(3) 0.059(2) -0.0020(18) 0.0109(16) 0.0062(19)
F1 0.130(2) 0.128(3) 0.0682(16) -0.0274(18) 0.0188(15) 0.0026(15)
F2 0.130(2) 0.083(2) 0.112(2) 0.0264(17) 0.0151(17) 0.0179(16)
F3 0.0461(15) 0.166(4) 0.361(7) 0.0160(17) 0.017(2) 0.006(4)
F4 0.173(3) 0.104(2) 0.0725(17) -0.043(2) 0.0317(17) -0.0150(15)
O1 0.141(3) 0.107(3) 0.0437(16) -0.011(2) 0.0243(16) 0.0114(15)
O2 0.162(3) 0.085(2) 0.0617(18) -0.036(2) 0.0108(18) 0.0212(17)
N1 0.0783(19) 0.066(2) 0.0452(17) -0.0030(17) 0.0016(13) 0.0150(15)
N2 0.0372(12) 0.0493(16) 0.0356(12) 0.0008(10) 0.0055(9) -0.0009(11)
C1 0.0309(12) 0.0423(17) 0.0399(15) 0.0012(11) 0.0028(10) -0.0021(13)
C3 0.0507(16) 0.0419(18) 0.0484(17) 0.0017(14) 0.0082(13) 0.0065(14)
C4 0.0541(17) 0.0399(17) 0.0520(18) -0.0047(14) 0.0076(13) -0.0033(14)
C5 0.0611(18) 0.0451(19) 0.0448(17) -0.0004(15) 0.0032(14) -0.0102(14)
C6 0.0631(19) 0.062(2) 0.0354(15) 0.0081(16) 0.0028(13) -0.0053(15)
C7 0.0495(16) 0.056(2) 0.0364(15) 0.0045(14) 0.0049(12) 0.0081(14)
C8 0.0446(15) 0.0432(18) 0.0434(16) -0.0011(13) 0.0009(12) 0.0024(13)
C9 0.0379(13) 0.0397(17) 0.0352(14) 0.0042(12) 0.0028(10) -0.0004(12)
C10 0.0399(14) 0.0424(18) 0.0417(15) 0.0031(12) 0.0028(11) -0.0021(13)
C11 0.0592(19) 0.063(2) 0.071(2) 0.0185(17) 0.0071(16) 0.0095(19)
C12 0.087(2) 0.061(2) 0.057(2) -0.006(2) 0.0190(18) 0.0169(18)
C13 0.074(2) 0.074(3) 0.0367(16) -0.0028(19) 0.0026(14) -0.0035(16)
C14 0.0532(17) 0.048(2) 0.0516(17) -0.0037(14) 0.0090(13) -0.0123(15)

loop_
_atom_type_symbol
_atom_type_description
_atom_type_scat_dispersion_real
_atom_type_scat_dispersion_imag
_atom_type_scat_source
C C 0.0033 0.0016 'International Tables Vol C Tables 4.2.6.8 and 6.1.1.4'
H H 0.0000 0.0000 'International Tables Vol C Tables 4.2.6.8 and 6.1.1.4'
N N 0.0061 0.0033 'International Tables Vol C Tables 4.2.6.8 and 6.1.1.4'
O O 0.0106 0.0060 'International Tables Vol C Tables 4.2.6.8 and 6.1.1.4'
B B 0.0013 0.0007 'International Tables Vol C Tables 4.2.6.8 and 6.1.1.4'
F F 0.0171 0.0103 'International Tables Vol C Tables 4.2.6.8 and 6.1.1.4'

loop_
_geom_angle_atom_site_label_1
_geom_angle_atom_site_label_2
_geom_angle_atom_site_label_3
_geom_angle
F3 B1 F2 109.9(4)
F3 B1 F4 113.3(4)
F2 B1 F4 108.5(3)
F3 B1 F1 112.6(4)
F2 B1 F1 107.4(3)
F4 B1 F1 104.8(3)
O1 N1 O2 123.0(3)
O1 N1 C7 119.0(3)
O2 N1 C7 118.0(3)
C1 N2 C13 120.1(3)
C1 N2 C3 122.6(2)
C13 N2 C3 117.2(3)
N2 C1 C9 119.4(3)
N2 C1 C14 121.2(3)
C9 C1 C14 119.4(3)
N2 C3 C4 108.2(2)
N2 C3 C12 111.1(3)
C4 C3 C12 107.9(3)
N2 C3 C11 107.1(2)
C4 C3 C11 111.5(3)
C12 C3 C11 111.0(3)
C10 C4 C3 112.5(2)
C10 C4 H4A 109.1
C3 C4 H4A 109.1
C10 C4 H4B 109.1
C3 C4 H4B 109.1
H4A C4 H4B 107.8
C6 C5 C10 120.6(3)
C6 C5 H5 119.7
C10 C5 H5 119.7
C5 C6 C7 118.4(3)
C5 C6 H6 120.8
C7 C6 H6 120.8
C8 C7 C6 122.9(3)
C8 C7 N1 118.0(3)
C6 C7 N1 119.0(3)
C7 C8 C9 118.2(3)
C7 C8 H8 120.9
C9 C8 H8 120.9
C10 C9 C8 120.1(3)
C10 C9 C1 119.7(3)
C8 C9 C1 120.2(3)
C9 C10 C5 119.7(3)
C9 C10 C4 117.1(3)
C5 C10 C4 123.2(3)
C3 C11 H11A 109.5
C3 C11 H11B 109.5
H11A C11 H11B 109.5
C3 C11 H11C 109.5
H11A C11 H11C 109.5
H11B C11 H11C 109.5
C3 C12 H12A 109.5
C3 C12 H12B 109.5
H12A C12 H12B 109.5
C3 C12 H12C 109.5
H12A C12 H12C 109.5
H12B C12 H12C 109.5
N2 C13 H13A 109.5
N2 C13 H13B 109.5
H13A C13 H13B 109.5
N2 C13 H13C 109.5
H13A C13 H13C 109.5
H13B C13 H13C 109.5
C1 C14 H14A 109.5
C1 C14 H14B 109.5
H14A C14 H14B 109.5
C1 C14 H14C 109.5
H14A C14 H14C 109.5
H14B C14 H14C 109.5

loop_
_geom_bond_atom_site_label_1
_geom_bond_atom_site_label_2
_geom_bond_distance
B1 F3 1.281(5)
B1 F2 1.353(5)
B1 F4 1.369(5)
B1 F1 1.387(5)
O1 N1 1.189(4)
O2 N1 1.214(4)
N1 C7 1.477(4)
N2 C1 1.292(4)
N2 C13 1.476(4)
N2 C3 1.510(4)
C1 C9 1.474(4)
C1 C14 1.484(4)
C3 C4 1.519(4)
C3 C12 1.523(4)
C3 C11 1.534(4)
C4 C10 1.485(4)
C4 H4A 0.9700
C4 H4B 0.9700
C5 C6 1.378(5)
C5 C10 1.392(4)
C5 H5 0.9300
C6 C7 1.379(5)
C6 H6 0.9300
C7 C8 1.370(4)
C8 C9 1.397(4)
C8 H8 0.9300
C9 C10 1.388(4)
C11 H11A 0.9600
C11 H11B 0.9600
C11 H11C 0.9600
C12 H12A 0.9600
C12 H12B 0.9600
C12 H12C 0.9600
C13 H13A 0.9600
C13 H13B 0.9600
C13 H13C 0.9600
C14 H14A 0.9600
C14 H14B 0.9600
C14 H14C 0.9600

loop_
_geom_hbond_atom_site_label_D
_geom_hbond_atom_site_label_H
_geom_hbond_atom_site_label_A
_geom_hbond_site_symmetry_A
_geom_hbond_distance_DH
_geom_hbond_distance_HA
_geom_hbond_distance_DA
_geom_hbond_angle_DHA
C14 H14C F3 1_655 0.96 2.38 3.012(4) 123.6
C12 H12B F2 . 0.96 2.48 3.329(5) 148.1
C4 H4A F4 2_646 0.97 2.46 3.419(4) 168.2

_cod_database_fobs_code 1543145
